data_1512219
loop_
_publ_author_name
'Trita, Andrada Stefania'
'Roisnel, Thierry'
'Mongin, Florence'
'Chevallier, Floris'

_publ_section_title
;
 Hydrogen Bond Templated 1:1 Macrocyclization through an Olefin
 Metathesis/Hydrogenation Sequence
;
_journal_issue 14
_journal_name_full 'Organic Letters'
_journal_page_first 3798
_journal_paper_doi 10.1021/ol401803t
_journal_volume 15
_journal_year 2013
_chemical_compound_source 'synthesis as described'
_chemical_formula_moiety '2(C14 H10 N2 S), 3(C6 H4 Cl2 O2) '
_chemical_formula_sum 'C46 H32 Cl6 N4 O6 S2'
_chemical_formula_weight 1013.58
_chemical_name_systematic
;
 ?
;
_space_group_IT_number 2
_symmetry_cell_setting triclinic
_symmetry_Int_Tables_number 2
_symmetry_space_group_name_Hall '-P 1'
_symmetry_space_group_name_H-M 'P -1'
_atom_sites_solution_hydrogens geom
_atom_sites_solution_primary direct
_atom_sites_solution_secondary difmap
_cell_angle_alpha 119.153(9)
_cell_angle_beta 92.756(11)
_cell_angle_gamma 113.314(9)
_cell_formula_units_Z 2
_cell_length_a 14.115(4)
_cell_length_b 14.187(4)
_cell_length_c 14.479(4)
_cell_measurement_reflns_used 9704
_cell_measurement_temperature 150(2)
_cell_measurement_theta_max 27.4
_cell_measurement_theta_min 2.62
_cell_measurement_wavelength 0.71073
_cell_volume 2218.0(11)
_computing_cell_refinement 'Bruker APEX2 (Bruker, 2006)'
_computing_data_collection 'Bruker APEX2 (Bruker, 2006)'
_computing_data_reduction 'Bruker APEX2 (Bruker, 2006)'
_computing_molecular_graphics 'Ortep-3 for Windows (Farrugia, 1997)'
_computing_publication_material
;
           WinGX publication routines (Farrugia, 2012),
           CRYSCAL (T. Roisnel, local program)
;
_computing_structure_refinement 'SHELXL-97 (Sheldrick, 1997)'
_computing_structure_solution 'SIR97 (Altomare et al., 1999)'
_diffrn_ambient_temperature 150(2)
_diffrn_detector 'CCD plate'
_diffrn_measured_fraction_theta_full 0.983
_diffrn_measured_fraction_theta_max 0.983
_diffrn_measurement_device_type 'APEXII, Bruker-AXS'
_diffrn_measurement_method 'CCD rotation images, thin slices'
_diffrn_radiation_monochromator graphite
_diffrn_radiation_probe x-ray
_diffrn_radiation_type MoK\a
_diffrn_radiation_wavelength 0.71073
_diffrn_reflns_av_R_equivalents 0.0326
_diffrn_reflns_av_unetI/netI 0.0346
_diffrn_reflns_limit_h_max 18
_diffrn_reflns_limit_h_min -18
_diffrn_reflns_limit_k_max 18
_diffrn_reflns_limit_k_min -18
_diffrn_reflns_limit_l_max 18
_diffrn_reflns_limit_l_min -18
_diffrn_reflns_number 33442
_diffrn_reflns_theta_full 27.48
_diffrn_reflns_theta_max 27.48
_diffrn_reflns_theta_min 3.03
_exptl_absorpt_coefficient_mu 0.537
_exptl_absorpt_correction_T_max 0.870
_exptl_absorpt_correction_T_min 0.727
_exptl_absorpt_correction_type multi-scan
_exptl_absorpt_process_details
;
  [Sheldrick, G.M. (2002). SADABS Bruker AXS Inc., Madison, Wisconsin, USA]
;
_exptl_crystal_colour colourless
_exptl_crystal_density_diffrn 1.518
_exptl_crystal_density_method 'not measured'
_exptl_crystal_description block
_exptl_crystal_F_000 1036
_exptl_crystal_size_max 0.53
_exptl_crystal_size_mid 0.43
_exptl_crystal_size_min 0.26
_refine_diff_density_max 0.429
_refine_diff_density_min -0.246
_refine_diff_density_rms 0.058
_refine_ls_extinction_method none
_refine_ls_goodness_of_fit_ref 1.027
_refine_ls_hydrogen_treatment mixed
_refine_ls_matrix_type full
_refine_ls_number_parameters 595
_refine_ls_number_reflns 10003
_refine_ls_number_restraints 0
_refine_ls_restrained_S_all 1.027
_refine_ls_R_factor_all 0.0468
_refine_ls_R_factor_gt 0.0342
_refine_ls_shift/su_max 0.001
_refine_ls_shift/su_mean 0
_refine_ls_structure_factor_coef Fsqd
_refine_ls_weighting_details 'calc w=1/[\s^2^(Fo^2^)+(0.0438P)^2^+0.6942P] where P=(Fo^2^+2Fc^2^)/3'
_refine_ls_weighting_scheme calc
_refine_ls_wR_factor_gt 0.0828
_refine_ls_wR_factor_ref 0.0905
_reflns_number_gt 8098
_reflns_number_total 10003
_reflns_threshold_expression >2sigma(I)
_cod_data_source_file ol401803t_si_002.cif
_cod_data_source_block (4,6-diCl-res)3.(3a)2
_cod_original_cell_volume 2218.1(11)
_cod_database_code 1512219

loop_
_symmetry_equiv_pos_as_xyz
'x, y, z'
'-x, -y, -z'

loop_
_atom_site_label
_atom_site_type_symbol
_atom_site_fract_x
_atom_site_fract_y
_atom_site_fract_z
_atom_site_U_iso_or_equiv
_atom_site_adp_type
_atom_site_occupancy
_atom_site_symmetry_multiplicity
_atom_site_calc_flag
_atom_site_refinement_flags
S1 S 0.00136(3) 0.38612(4) 0.86505(3) 0.02123(10) Uani 1 1 d .
C1 C 0.01961(14) 0.33897(15) 0.95147(13) 0.0216(3) Uani 1 1 d .
C2 C 0.12785(14) 0.37280(15) 1.00707(13) 0.0224(4) Uani 1 1 d .
N3 N 0.21243(12) 0.44708(13) 0.99246(11) 0.0250(3) Uani 1 1 d .
C4 C 0.31190(15) 0.47662(17) 1.04153(15) 0.0315(4) Uani 1 1 d .
H4 H 0.3718 0.5275 1.0305 0.038 Uiso 1 1 calc R
C5 C 0.33254(16) 0.43732(18) 1.10727(17) 0.0367(5) Uani 1 1 d .
H5 H 0.4046 0.4614 1.1408 0.044 Uiso 1 1 calc R
C6 C 0.24602(17) 0.36234(18) 1.12296(16) 0.0356(5) Uani 1 1 d .
H6 H 0.2574 0.3344 1.1681 0.043 Uiso 1 1 calc R
C7 C 0.14286(16) 0.32886(17) 1.07196(15) 0.0291(4) Uani 1 1 d .
H7 H 0.0822 0.2763 1.0807 0.035 Uiso 1 1 calc R
C8 C -0.07780(14) 0.26946(15) 0.95758(14) 0.0245(4) Uani 1 1 d .
H8 H -0.0842 0.2355 1.001 0.029 Uiso 1 1 calc R
C11 C -0.13764(14) 0.31163(15) 0.83686(14) 0.0222(4) Uani 1 1 d .
C12 C -0.20892(14) 0.31119(15) 0.75957(14) 0.0222(3) Uani 1 1 d .
N13 N -0.16236(12) 0.38204(13) 0.72065(12) 0.0259(3) Uani 1 1 d .
C14 C -0.22609(15) 0.37776(18) 0.64523(16) 0.0312(4) Uani 1 1 d .
H14 H -0.1929 0.4276 0.618 0.037 Uiso 1 1 calc R
C15 C -0.33699(15) 0.30517(18) 0.60499(16) 0.0332(4) Uani 1 1 d .
H15 H -0.3792 0.3036 0.5506 0.04 Uiso 1 1 calc R
C16 C -0.38454(15) 0.23452(17) 0.64691(16) 0.0330(4) Uani 1 1 d .
H16 H -0.4608 0.1843 0.6222 0.04 Uiso 1 1 calc R
C17 C -0.32115(15) 0.23723(17) 0.72430(16) 0.0313(4) Uani 1 1 d .
H17 H -0.3533 0.1893 0.7535 0.038 Uiso 1 1 calc R
C18 C -0.16644(14) 0.25415(15) 0.89305(14) 0.0246(4) Uani 1 1 d .
H18 H -0.2392 0.2087 0.8884 0.029 Uiso 1 1 calc R
S2 S 0.09245(3) 0.16447(4) 0.63458(3) 0.02275(10) Uani 1 1 d .
C21 C 0.11274(14) 0.13410(14) 0.73434(13) 0.0227(4) Uani 1 1 d .
C22 C 0.22028(14) 0.16179(14) 0.78573(13) 0.0236(4) Uani 1 1 d .
N23 N 0.30480(12) 0.22213(13) 0.76053(11) 0.0238(3) Uani 1 1 d .
C24 C 0.40306(15) 0.24512(17) 0.80523(15) 0.0302(4) Uani 1 1 d .
H24 H 0.4625 0.2876 0.7876 0.036 Uiso 1 1 calc R
C25 C 0.42320(16) 0.21073(18) 0.87553(16) 0.0350(4) Uani 1 1 d .
H25 H 0.4942 0.2285 0.9048 0.042 Uiso 1 1 calc R
C26 C 0.33629(17) 0.14953(18) 0.90190(16) 0.0365(5) Uani 1 1 d .
H26 H 0.3468 0.1249 0.9502 0.044 Uiso 1 1 calc R
C27 C 0.23459(16) 0.12499(17) 0.85701(15) 0.0315(4) Uani 1 1 d .
H27 H 0.1743 0.0833 0.8743 0.038 Uiso 1 1 calc R
C28 C 0.01736(15) 0.08259(16) 0.75356(14) 0.0277(4) Uani 1 1 d .
H28 H 0.0118 0.0592 0.8052 0.033 Uiso 1 1 calc R
C31 C -0.04427(14) 0.10751(14) 0.61953(13) 0.0233(4) Uani 1 1 d .
C32 C -0.11613(14) 0.10471(14) 0.54055(14) 0.0240(4) Uani 1 1 d .
N33 N -0.07049(12) 0.15643(13) 0.48557(12) 0.0257(3) Uani 1 1 d .
C34 C -0.13569(16) 0.15248(17) 0.41136(15) 0.0318(4) Uani 1 1 d .
H34 H -0.1036 0.1885 0.3726 0.038 Uiso 1 1 calc R
C35 C -0.24672(16) 0.09891(17) 0.38849(16) 0.0349(4) Uani 1 1 d .
H35 H -0.29 0.0973 0.3349 0.042 Uiso 1 1 calc R
C36 C -0.29312(16) 0.04774(17) 0.44583(17) 0.0357(5) Uani 1 1 d .
H36 H -0.3691 0.0117 0.4333 0.043 Uiso 1 1 calc R
C37 C -0.22813(15) 0.04932(16) 0.52156(16) 0.0322(4) Uani 1 1 d .
H37 H -0.2593 0.0131 0.5605 0.039 Uiso 1 1 calc R
C38 C -0.07124(15) 0.06795(15) 0.68918(14) 0.0272(4) Uani 1 1 d .
H38 H -0.1427 0.0341 0.6933 0.033 Uiso 1 1 calc R
Cl11 Cl 0.86923(4) 0.96046(4) 0.93737(4) 0.03433(12) Uani 1 1 d .
Cl12 Cl 0.53339(4) 0.94448(4) 0.72100(4) 0.03358(11) Uani 1 1 d .
C41 C 0.77923(14) 0.90415(15) 0.81396(13) 0.0236(4) Uani 1 1 d .
C42 C 0.70228(14) 0.94167(15) 0.81625(14) 0.0239(4) Uani 1 1 d .
H42 H 0.6967 0.9958 0.8853 0.029 Uiso 1 1 calc R
C43 C 0.63335(14) 0.90059(15) 0.71837(14) 0.0230(4) Uani 1 1 d .
C44 C 0.64220(13) 0.82187(15) 0.61637(13) 0.0214(3) Uani 1 1 d .
C45 C 0.71907(13) 0.78395(15) 0.61541(14) 0.0224(4) Uani 1 1 d .
H45 H 0.7247 0.7299 0.5464 0.027 Uiso 1 1 calc R
C46 C 0.78813(14) 0.82330(15) 0.71335(14) 0.0227(4) Uani 1 1 d .
O47 O 0.57613(10) 0.78765(12) 0.52217(10) 0.0280(3) Uani 1 1 d .
H47 H 0.5886(18) 0.740(2) 0.4704(19) 0.042 Uiso 1 1 d .
O48 O 0.86505(11) 0.78922(12) 0.71536(11) 0.0309(3) Uani 1 1 d .
H48 H 0.8673(18) 0.743(2) 0.6513(19) 0.046 Uiso 1 1 d .
Cl21 Cl 0.53532(4) 0.52573(4) 0.63747(4) 0.03178(11) Uani 1 1 d .
Cl22 Cl 0.43995(4) 0.84991(4) 0.95682(4) 0.03513(12) Uani 1 1 d .
C51 C 0.45844(13) 0.55596(16) 0.72746(13) 0.0219(3) Uani 1 1 d .
C52 C 0.37976(13) 0.45936(15) 0.72933(13) 0.0198(3) Uani 1 1 d .
C53 C 0.31982(13) 0.48522(15) 0.80275(13) 0.0216(3) Uani 1 1 d .
H53 H 0.2656 0.4201 0.8043 0.026 Uiso 1 1 calc R
C54 C 0.33799(14) 0.60500(15) 0.87410(13) 0.0212(3) Uani 1 1 d .
C55 C 0.41674(14) 0.69992(15) 0.86985(14) 0.0228(4) Uani 1 1 d .
C56 C 0.47625(14) 0.67497(16) 0.79634(14) 0.0253(4) Uani 1 1 d .
H56 H 0.5293 0.7396 0.7933 0.03 Uiso 1 1 calc R
O57 O 0.36363(10) 0.34266(11) 0.65968(10) 0.0257(3) Uani 1 1 d .
H57 H 0.3324(17) 0.300(2) 0.6841(17) 0.039 Uiso 1 1 d .
O58 O 0.28270(11) 0.63386(12) 0.94870(10) 0.0297(3) Uani 1 1 d .
H58 H 0.2488(19) 0.575(2) 0.9508(19) 0.045 Uiso 1 1 d .
Cl31 Cl 0.30776(4) 0.52155(4) 0.51233(4) 0.03096(11) Uani 1 1 d .
Cl32 Cl 0.19098(4) 0.82532(4) 0.82859(4) 0.03337(11) Uani 1 1 d .
C61 C 0.23969(14) 0.66144(16) 0.66925(14) 0.0251(4) Uani 1 1 d .
H61 H 0.299 0.7306 0.6776 0.03 Uiso 1 1 calc R
C62 C 0.22159(14) 0.54314(16) 0.59285(14) 0.0223(4) Uani 1 1 d .
C63 C 0.13585(14) 0.44135(15) 0.58067(13) 0.0207(3) Uani 1 1 d .
C64 C 0.06793(13) 0.45954(15) 0.64628(13) 0.0221(3) Uani 1 1 d .
H64 H 0.0096 0.3905 0.6391 0.027 Uiso 1 1 calc R
C65 C 0.08392(13) 0.57703(15) 0.72215(13) 0.0215(3) Uani 1 1 d .
C66 C 0.17078(14) 0.67790(15) 0.73312(14) 0.0231(4) Uani 1 1 d .
O67 O 0.12192(10) 0.32655(11) 0.50496(10) 0.0264(3) Uani 1 1 d .
H67 H 0.0621(18) 0.269(2) 0.5031(17) 0.04 Uiso 1 1 d .
O68 O 0.01805(10) 0.59732(11) 0.78563(10) 0.0274(3) Uani 1 1 d .
H68 H -0.0325(18) 0.528(2) 0.7706(18) 0.041 Uiso 1 1 d .

loop_
_atom_site_aniso_label
_atom_site_aniso_U_11
_atom_site_aniso_U_22
_atom_site_aniso_U_33
_atom_site_aniso_U_23
_atom_site_aniso_U_13
_atom_site_aniso_U_12
S1 0.0217(2) 0.0208(2) 0.0209(2) 0.01201(17) 0.00838(17) 0.00911(17)
C1 0.0293(9) 0.0185(8) 0.0163(8) 0.0077(7) 0.0098(7) 0.0128(7)
C2 0.0310(9) 0.0177(8) 0.0157(8) 0.0063(7) 0.0085(7) 0.0129(7)
N3 0.0259(8) 0.0246(7) 0.0209(7) 0.0119(6) 0.0060(6) 0.0102(6)
C4 0.0268(10) 0.0295(9) 0.0292(10) 0.0152(8) 0.0030(8) 0.0076(8)
C5 0.0298(11) 0.0352(11) 0.0351(11) 0.0175(9) -0.0021(8) 0.0110(9)
C6 0.0446(12) 0.0353(10) 0.0286(10) 0.0190(9) 0.0057(9) 0.0195(10)
C7 0.0365(11) 0.0267(9) 0.0269(9) 0.0161(8) 0.0118(8) 0.0154(8)
C8 0.0325(10) 0.0215(8) 0.0212(8) 0.0124(7) 0.0135(7) 0.0131(8)
C11 0.0223(9) 0.0191(8) 0.0223(8) 0.0087(7) 0.0103(7) 0.0107(7)
C12 0.0235(9) 0.0190(8) 0.0222(8) 0.0093(7) 0.0106(7) 0.0108(7)
N13 0.0222(8) 0.0268(8) 0.0287(8) 0.0162(7) 0.0087(6) 0.0107(6)
C14 0.0256(10) 0.0350(10) 0.0353(10) 0.0236(9) 0.0080(8) 0.0114(8)
C15 0.0274(10) 0.0359(10) 0.0339(10) 0.0187(9) 0.0045(8) 0.0143(9)
C16 0.0199(9) 0.0310(10) 0.0377(11) 0.0157(9) 0.0053(8) 0.0078(8)
C17 0.0253(10) 0.0302(10) 0.0371(11) 0.0203(9) 0.0116(8) 0.0099(8)
C18 0.0251(9) 0.0216(8) 0.0241(9) 0.0112(7) 0.0130(7) 0.0099(7)
S2 0.0236(2) 0.0209(2) 0.0204(2) 0.01107(18) 0.00900(17) 0.00803(18)
C21 0.0304(9) 0.0154(8) 0.0168(8) 0.0065(7) 0.0080(7) 0.0093(7)
C22 0.0305(10) 0.0155(8) 0.0169(8) 0.0055(7) 0.0075(7) 0.0088(7)
N23 0.0270(8) 0.0189(7) 0.0196(7) 0.0084(6) 0.0073(6) 0.0089(6)
C24 0.0293(10) 0.0272(9) 0.0265(9) 0.0134(8) 0.0074(8) 0.0092(8)
C25 0.0325(11) 0.0318(10) 0.0305(10) 0.0145(9) 0.0005(8) 0.0112(9)
C26 0.0453(12) 0.0335(10) 0.0289(10) 0.0194(9) 0.0052(9) 0.0151(9)
C27 0.0363(11) 0.0275(9) 0.0265(9) 0.0157(8) 0.0101(8) 0.0106(8)
C28 0.0331(10) 0.0218(8) 0.0238(9) 0.0128(8) 0.0121(8) 0.0089(8)
C31 0.0247(9) 0.0145(8) 0.0211(8) 0.0054(7) 0.0082(7) 0.0069(7)
C32 0.0263(9) 0.0142(7) 0.0210(8) 0.0043(7) 0.0079(7) 0.0080(7)
N33 0.0280(8) 0.0195(7) 0.0230(7) 0.0085(6) 0.0080(6) 0.0100(6)
C34 0.0355(11) 0.0272(9) 0.0280(10) 0.0131(8) 0.0073(8) 0.0140(8)
C35 0.0342(11) 0.0261(9) 0.0321(10) 0.0092(9) 0.0009(9) 0.0138(9)
C36 0.0238(10) 0.0251(9) 0.0400(11) 0.0096(9) 0.0041(8) 0.0079(8)
C37 0.0293(10) 0.0238(9) 0.0341(10) 0.0130(8) 0.0115(8) 0.0084(8)
C38 0.0267(9) 0.0195(8) 0.0265(9) 0.0101(7) 0.0124(8) 0.0063(7)
Cl11 0.0431(3) 0.0353(2) 0.0198(2) 0.0134(2) 0.00459(19) 0.0178(2)
Cl12 0.0301(2) 0.0324(2) 0.0386(3) 0.0161(2) 0.0143(2) 0.0195(2)
C41 0.0276(9) 0.0200(8) 0.0182(8) 0.0107(7) 0.0058(7) 0.0069(7)
C42 0.0278(9) 0.0177(8) 0.0221(9) 0.0097(7) 0.0110(7) 0.0086(7)
C43 0.0217(9) 0.0191(8) 0.0272(9) 0.0121(7) 0.0106(7) 0.0094(7)
C44 0.0190(8) 0.0197(8) 0.0209(8) 0.0109(7) 0.0056(7) 0.0058(7)
C45 0.0229(9) 0.0197(8) 0.0196(8) 0.0086(7) 0.0089(7) 0.0085(7)
C46 0.0234(9) 0.0223(8) 0.0244(9) 0.0146(7) 0.0087(7) 0.0104(7)
O47 0.0271(7) 0.0311(7) 0.0205(6) 0.0093(6) 0.0052(5) 0.0160(6)
O48 0.0350(7) 0.0370(7) 0.0243(7) 0.0148(6) 0.0092(6) 0.0231(6)
Cl21 0.0303(2) 0.0406(3) 0.0316(2) 0.0240(2) 0.01927(19) 0.0167(2)
Cl22 0.0445(3) 0.0199(2) 0.0359(3) 0.0131(2) 0.0095(2) 0.0144(2)
C51 0.0193(8) 0.0293(9) 0.0200(8) 0.0159(8) 0.0081(7) 0.0111(7)
C52 0.0204(8) 0.0207(8) 0.0157(8) 0.0093(7) 0.0046(6) 0.0087(7)
C53 0.0208(8) 0.0208(8) 0.0197(8) 0.0113(7) 0.0070(7) 0.0069(7)
C54 0.0235(9) 0.0245(8) 0.0182(8) 0.0124(7) 0.0076(7) 0.0127(7)
C55 0.0254(9) 0.0187(8) 0.0213(8) 0.0100(7) 0.0040(7) 0.0098(7)
C56 0.0235(9) 0.0259(9) 0.0270(9) 0.0188(8) 0.0064(7) 0.0068(7)
O57 0.0325(7) 0.0223(6) 0.0213(6) 0.0117(5) 0.0139(5) 0.0120(6)
O58 0.0375(8) 0.0251(6) 0.0279(7) 0.0135(6) 0.0189(6) 0.0167(6)
Cl31 0.0312(2) 0.0403(3) 0.0364(2) 0.0268(2) 0.0229(2) 0.0212(2)
Cl32 0.0395(3) 0.0204(2) 0.0331(2) 0.01114(19) 0.0128(2) 0.0128(2)
C61 0.0221(9) 0.0268(9) 0.0299(9) 0.0198(8) 0.0093(7) 0.0091(7)
C62 0.0220(9) 0.0301(9) 0.0229(8) 0.0177(8) 0.0121(7) 0.0148(8)
C63 0.0244(9) 0.0223(8) 0.0192(8) 0.0119(7) 0.0085(7) 0.0137(7)
C64 0.0199(8) 0.0204(8) 0.0226(8) 0.0112(7) 0.0082(7) 0.0074(7)
C65 0.0202(8) 0.0261(8) 0.0186(8) 0.0121(7) 0.0070(7) 0.0117(7)
C66 0.0256(9) 0.0201(8) 0.0220(8) 0.0109(7) 0.0063(7) 0.0106(7)
O67 0.0288(7) 0.0228(6) 0.0262(6) 0.0118(5) 0.0155(5) 0.0127(5)
O68 0.0265(7) 0.0232(6) 0.0266(7) 0.0105(6) 0.0146(5) 0.0105(5)

loop_
_atom_type_symbol
_atom_type_description
_atom_type_scat_dispersion_real
_atom_type_scat_dispersion_imag
_atom_type_scat_source
C C 0.0033 0.0016 'International Tables Vol C Tables 4.2.6.8 and 6.1.1.4'
H H 0 0 'International Tables Vol C Tables 4.2.6.8 and 6.1.1.4'
N N 0.0061 0.0033 'International Tables Vol C Tables 4.2.6.8 and 6.1.1.4'
O O 0.0106 0.006 'International Tables Vol C Tables 4.2.6.8 and 6.1.1.4'
S S 0.1246 0.1234 'International Tables Vol C Tables 4.2.6.8 and 6.1.1.4'
Cl Cl 0.1484 0.1585 'International Tables Vol C Tables 4.2.6.8 and 6.1.1.4'

loop_
_geom_angle_atom_site_label_1
_geom_angle_atom_site_label_2
_geom_angle_atom_site_label_3
_geom_angle
C11 S1 C1 91.66(8)
C8 C1 C2 127.76(16)
C8 C1 S1 111.25(14)
C2 C1 S1 120.98(12)
N3 C2 C7 121.61(17)
N3 C2 C1 117.13(15)
C7 C2 C1 121.26(16)
C4 N3 C2 117.46(16)
N3 C4 C5 123.92(18)
N3 C4 H4 118
C5 C4 H4 118
C6 C5 C4 118.53(19)
C6 C5 H5 120.7
C4 C5 H5 120.7
C7 C6 C5 118.75(18)
C7 C6 H6 120.6
C5 C6 H6 120.6
C6 C7 C2 119.72(17)
C6 C7 H7 120.1
C2 C7 H7 120.1
C1 C8 C18 112.88(15)
C1 C8 H8 123.6
C18 C8 H8 123.6
C18 C11 C12 128.05(16)
C18 C11 S1 110.82(13)
C12 C11 S1 121.10(12)
N13 C12 C17 120.89(16)
N13 C12 C11 117.69(15)
C17 C12 C11 121.39(16)
C14 N13 C12 118.48(15)
N13 C14 C15 123.79(17)
N13 C14 H14 118.1
C15 C14 H14 118.1
C14 C15 C16 117.45(18)
C14 C15 H15 121.3
C16 C15 H15 121.3
C17 C16 C15 119.94(17)
C17 C16 H16 120
C15 C16 H16 120
C16 C17 C12 119.41(17)
C16 C17 H17 120.3
C12 C17 H17 120.3
C11 C18 C8 113.38(16)
C11 C18 H18 123.3
C8 C18 H18 123.3
C31 S2 C21 91.85(8)
C28 C21 C22 127.97(16)
C28 C21 S2 110.83(14)
C22 C21 S2 121.20(12)
N23 C22 C27 121.25(17)
N23 C22 C21 117.66(15)
C27 C22 C21 121.08(16)
C24 N23 C22 117.92(16)
N23 C24 C25 124.05(18)
N23 C24 H24 118
C25 C24 H24 118
C24 C25 C26 117.88(19)
C24 C25 H25 121.1
C26 C25 H25 121.1
C27 C26 C25 119.10(18)
C27 C26 H26 120.5
C25 C26 H26 120.5
C26 C27 C22 119.80(18)
C26 C27 H27 120.1
C22 C27 H27 120.1
C21 C28 C38 113.15(16)
C21 C28 H28 123.4
C38 C28 H28 123.4
C38 C31 C32 127.92(16)
C38 C31 S2 110.83(14)
C32 C31 S2 121.25(13)
N33 C32 C37 121.00(17)
N33 C32 C31 117.70(15)
C37 C32 C31 121.30(16)
C34 N33 C32 118.31(16)
N33 C34 C35 123.57(18)
N33 C34 H34 118.2
C35 C34 H34 118.2
C34 C35 C36 118.10(19)
C34 C35 H35 121
C36 C35 H35 121
C37 C36 C35 119.50(19)
C37 C36 H36 120.3
C35 C36 H36 120.3
C36 C37 C32 119.51(18)
C36 C37 H37 120.2
C32 C37 H37 120.2
C31 C38 C28 113.34(16)
C31 C38 H38 123.3
C28 C38 H38 123.3
C42 C41 C46 120.98(16)
C42 C41 Cl11 120.05(13)
C46 C41 Cl11 118.95(14)
C41 C42 C43 120.15(16)
C41 C42 H42 119.9
C43 C42 H42 119.9
C42 C43 C44 120.07(16)
C42 C43 Cl12 120.24(13)
C44 C43 Cl12 119.69(14)
O47 C44 C45 122.55(15)
O47 C44 C43 118.34(16)
C45 C44 C43 119.10(16)
C44 C45 C46 121.46(15)
C44 C45 H45 119.3
C46 C45 H45 119.3
O48 C46 C45 122.95(15)
O48 C46 C41 118.81(16)
C45 C46 C41 118.22(16)
C44 O47 H47 106.8(16)
C46 O48 H48 113.2(16)
C56 C51 C52 120.95(15)
C56 C51 Cl21 119.71(13)
C52 C51 Cl21 119.34(13)
O57 C52 C53 121.80(14)
O57 C52 C51 119.52(15)
C53 C52 C51 118.67(15)
C52 C53 C54 121.12(15)
C52 C53 H53 119.4
C54 C53 H53 119.4
O58 C54 C53 122.61(15)
O58 C54 C55 118.38(15)
C53 C54 C55 119.01(15)
C56 C55 C54 120.33(15)
C56 C55 Cl22 119.72(13)
C54 C55 Cl22 119.95(13)
C51 C56 C55 119.91(15)
C51 C56 H56 120
C55 C56 H56 120
C52 O57 H57 108.8(15)
C54 O58 H58 108.6(17)
C66 C61 C62 119.55(15)
C66 C61 H61 120.2
C62 C61 H61 120.2
C63 C62 C61 120.83(15)
C63 C62 Cl31 119.29(13)
C61 C62 Cl31 119.88(13)
O67 C63 C62 118.69(15)
O67 C63 C64 122.39(15)
C62 C63 C64 118.91(15)
C65 C64 C63 121.09(15)
C65 C64 H64 119.5
C63 C64 H64 119.5
O68 C65 C64 122.38(15)
O68 C65 C66 118.67(15)
C64 C65 C66 118.95(15)
C61 C66 C65 120.65(16)
C61 C66 Cl32 120.42(13)
C65 C66 Cl32 118.92(13)
C63 O67 H67 109.7(14)
C65 O68 H68 109.7(15)

loop_
_geom_bond_atom_site_label_1
_geom_bond_atom_site_label_2
_geom_bond_distance
S1 C11 1.7304(18)
S1 C1 1.7321(17)
C1 C8 1.376(2)
C1 C2 1.462(3)
C2 N3 1.351(2)
C2 C7 1.404(2)
N3 C4 1.342(2)
C4 C5 1.386(3)
C4 H4 0.95
C5 C6 1.381(3)
C5 H5 0.95
C6 C7 1.378(3)
C6 H6 0.95
C7 H7 0.95
C8 C18 1.400(3)
C8 H8 0.95
C11 C18 1.381(2)
C11 C12 1.465(2)
C12 N13 1.351(2)
C12 C17 1.398(2)
N13 C14 1.343(2)
C14 C15 1.379(3)
C14 H14 0.95
C15 C16 1.387(3)
C15 H15 0.95
C16 C17 1.375(3)
C16 H16 0.95
C17 H17 0.95
C18 H18 0.95
S2 C31 1.7257(18)
S2 C21 1.7374(17)
C21 C28 1.371(2)
C21 C22 1.465(3)
C22 N23 1.352(2)
C22 C27 1.402(2)
N23 C24 1.341(2)
C24 C25 1.386(3)
C24 H24 0.95
C25 C26 1.389(3)
C25 H25 0.95
C26 C27 1.378(3)
C26 H26 0.95
C27 H27 0.95
C28 C38 1.404(3)
C28 H28 0.95
C31 C38 1.377(2)
C31 C32 1.466(3)
C32 N33 1.353(2)
C32 C37 1.399(3)
N33 C34 1.345(2)
C34 C35 1.380(3)
C34 H34 0.95
C35 C36 1.381(3)
C35 H35 0.95
C36 C37 1.381(3)
C36 H36 0.95
C37 H37 0.95
C38 H38 0.95
Cl11 C41 1.7415(18)
Cl12 C43 1.7487(18)
C41 C42 1.381(3)
C41 C46 1.399(2)
C42 C43 1.382(2)
C42 H42 0.95
C43 C44 1.402(2)
C44 O47 1.356(2)
C44 C45 1.387(2)
C45 C46 1.392(2)
C45 H45 0.95
C46 O48 1.356(2)
O47 H47 0.82(2)
O48 H48 0.85(2)
Cl21 C51 1.7376(17)
Cl22 C55 1.7375(18)
C51 C56 1.381(2)
C51 C52 1.395(2)
C52 O57 1.365(2)
C52 C53 1.390(2)
C53 C54 1.393(2)
C53 H53 0.95
C54 O58 1.359(2)
C54 C55 1.398(2)
C55 C56 1.385(2)
C56 H56 0.95
O57 H57 0.83(2)
O58 H58 0.79(2)
Cl31 C62 1.7366(17)
Cl32 C66 1.7434(18)
C61 C66 1.383(2)
C61 C62 1.390(2)
C61 H61 0.95
C62 C63 1.389(2)
C63 O67 1.371(2)
C63 C64 1.390(2)
C64 C65 1.389(2)
C64 H64 0.95
C65 O68 1.352(2)
C65 C66 1.396(2)
O67 H67 0.90(2)
O68 H68 0.86(2)

loop_
_geom_hbond_atom_site_label_D
_geom_hbond_atom_site_label_H
_geom_hbond_atom_site_label_A
_geom_hbond_distance_DH
_geom_hbond_distance_HA
_geom_hbond_distance_DA
_geom_hbond_angle_DHA
_geom_hbond_site_symmetry_A
O47 H47 O57 0.82(2) 1.99(2) 2.7911(18) 166(2) 2_666
O47 H47 Cl21 0.82(2) 2.91(2) 3.4184(18) 122.4(18) 2_666
O48 H48 O67 0.85(2) 2.02(2) 2.8458(19) 163(2) 2_666
O57 H57 N23 0.83(2) 1.87(2) 2.6778(19) 163(2) .
O57 H57 S2 0.83(2) 2.99(2) 3.5337(16) 124.9(18) .
O58 H58 N3 0.79(2) 2.07(2) 2.833(2) 160(2) .
O67 H67 N33 0.90(2) 1.82(2) 2.713(2) 171(2) .
O67 H67 S2 0.90(2) 3.03(2) 3.5363(15) 117.5(16) .
O68 H68 N13 0.86(2) 1.89(2) 2.741(2) 168(2) .

loop_
_geom_torsion_atom_site_label_1
_geom_torsion_atom_site_label_2
_geom_torsion_atom_site_label_3
_geom_torsion_atom_site_label_4
_geom_torsion
C11 S1 C1 C8 -0.19(13)
C11 S1 C1 C2 179.61(13)
C8 C1 C2 N3 -176.99(16)
S1 C1 C2 N3 3.2(2)
C8 C1 C2 C7 3.6(3)
S1 C1 C2 C7 -176.17(13)
C7 C2 N3 C4 0.6(2)
C1 C2 N3 C4 -178.77(15)
C2 N3 C4 C5 -1.2(3)
N3 C4 C5 C6 0.6(3)
C4 C5 C6 C7 0.5(3)
C5 C6 C7 C2 -1.0(3)
N3 C2 C7 C6 0.4(3)
C1 C2 C7 C6 179.83(16)
C2 C1 C8 C18 -179.69(15)
S1 C1 C8 C18 0.08(19)
C1 S1 C11 C18 0.25(13)
C1 S1 C11 C12 -177.87(14)
C18 C11 C12 N13 175.03(16)
S1 C11 C12 N13 -7.2(2)
C18 C11 C12 C17 -6.9(3)
S1 C11 C12 C17 170.82(14)
C17 C12 N13 C14 -1.5(3)
C11 C12 N13 C14 176.52(16)
C12 N13 C14 C15 0.2(3)
N13 C14 C15 C16 1.1(3)
C14 C15 C16 C17 -1.0(3)
C15 C16 C17 C12 -0.3(3)
N13 C12 C17 C16 1.6(3)
C11 C12 C17 C16 -176.38(17)
C12 C11 C18 C8 177.70(16)
S1 C11 C18 C8 -0.25(19)
C1 C8 C18 C11 0.1(2)
C31 S2 C21 C28 -0.03(13)
C31 S2 C21 C22 179.38(13)
C28 C21 C22 N23 -174.72(16)
S2 C21 C22 N23 6.0(2)
C28 C21 C22 C27 6.4(3)
S2 C21 C22 C27 -172.92(13)
C27 C22 N23 C24 0.5(2)
C21 C22 N23 C24 -178.43(15)
C22 N23 C24 C25 0.1(3)
N23 C24 C25 C26 -0.5(3)
C24 C25 C26 C27 0.4(3)
C25 C26 C27 C22 0.1(3)
N23 C22 C27 C26 -0.5(3)
C21 C22 C27 C26 178.33(17)
C22 C21 C28 C38 -179.57(16)
S2 C21 C28 C38 -0.21(19)
C21 S2 C31 C38 0.26(13)
C21 S2 C31 C32 -179.48(13)
C38 C31 C32 N33 175.64(16)
S2 C31 C32 N33 -4.7(2)
C38 C31 C32 C37 -5.1(3)
S2 C31 C32 C37 174.62(13)
C37 C32 N33 C34 -0.5(2)
C31 C32 N33 C34 178.79(15)
C32 N33 C34 C35 0.3(3)
N33 C34 C35 C36 0.7(3)
C34 C35 C36 C37 -1.4(3)
C35 C36 C37 C32 1.2(3)
N33 C32 C37 C36 -0.2(3)
C31 C32 C37 C36 -179.47(16)
C32 C31 C38 C28 179.29(16)
S2 C31 C38 C28 -0.43(19)
C21 C28 C38 C31 0.4(2)
C46 C41 C42 C43 -0.7(2)
Cl11 C41 C42 C43 177.66(13)
C41 C42 C43 C44 -0.8(2)
C41 C42 C43 Cl12 178.20(13)
C42 C43 C44 O47 -177.27(15)
Cl12 C43 C44 O47 3.7(2)
C42 C43 C44 C45 1.5(2)
Cl12 C43 C44 C45 -177.52(12)
O47 C44 C45 C46 178.04(15)
C43 C44 C45 C46 -0.7(2)
C44 C45 C46 O48 -179.15(15)
C44 C45 C46 C41 -0.8(2)
C42 C41 C46 O48 179.93(15)
Cl11 C41 C46 O48 1.5(2)
C42 C41 C46 C45 1.5(2)
Cl11 C41 C46 C45 -176.88(12)
C56 C51 C52 O57 179.55(15)
Cl21 C51 C52 O57 -0.7(2)
C56 C51 C52 C53 -0.5(3)
Cl21 C51 C52 C53 179.21(13)
O57 C52 C53 C54 179.35(15)
C51 C52 C53 C54 -0.6(3)
C52 C53 C54 O58 -178.36(16)
C52 C53 C54 C55 1.1(3)
O58 C54 C55 C56 178.95(16)
C53 C54 C55 C56 -0.5(3)
O58 C54 C55 Cl22 -1.2(2)
C53 C54 C55 Cl22 179.26(13)
C52 C51 C56 C55 1.1(3)
Cl21 C51 C56 C55 -178.65(13)
C54 C55 C56 C51 -0.5(3)
Cl22 C55 C56 C51 179.66(13)
C66 C61 C62 C63 -0.7(3)
C66 C61 C62 Cl31 -179.95(13)
C61 C62 C63 O67 -179.36(15)
Cl31 C62 C63 O67 -0.1(2)
C61 C62 C63 C64 0.0(3)
Cl31 C62 C63 C64 179.33(13)
O67 C63 C64 C65 -179.85(15)
C62 C63 C64 C65 0.8(3)
C63 C64 C65 O68 178.81(16)
C63 C64 C65 C66 -0.9(3)
C62 C61 C66 C65 0.5(3)
C62 C61 C66 Cl32 -179.37(13)
O68 C65 C66 C61 -179.46(15)
C64 C65 C66 C61 0.3(3)
O68 C65 C66 Cl32 0.4(2)
C64 C65 C66 Cl32 -179.84(13)
